data_7124256
loop_
_publ_author_name
'Yang, Xiao-Dong'
'Gao, Na'
'Ma, Shuai'
'Cui, Jing-Wang'
'Jia, Meng-Ze'
'Zhang, Jie'

_publ_section_title
;
 Photoinduced-electron-transfer-driven Surface Modification to Regulate
 Adsorption Behavior in A Pyridinium-decorated Metal&#x2212;Organic
 Framework
;
_journal_name_full 'Chemical Communications'
_journal_paper_doi 10.1039/C9CC06416H
_journal_year 2019
_chemical_formula_moiety 'C30 H47 Br Eu N5 O22'
_chemical_formula_sum 'C30 H47 Br Eu N5 O22'
_chemical_formula_weight 1061.59
_space_group_crystal_system triclinic
_space_group_IT_number 2
_space_group_name_Hall '-P 1'
_space_group_name_H-M_alt 'P -1'
_symmetry_space_group_name_Hall '-P 1'
_symmetry_space_group_name_H-M 'P -1'
_atom_sites_solution_hydrogens geom
_audit_creation_method SHELXL-2016/6
_audit_update_record
;
2019-07-15 deposited with the CCDC.    2019-10-01 downloaded from the CCDC.
;
_cell_angle_alpha 107.276(4)
_cell_angle_beta 98.664(3)
_cell_angle_gamma 97.376(3)
_cell_formula_units_Z 2
_cell_length_a 9.5744(3)
_cell_length_b 12.8702(6)
_cell_length_c 18.8207(9)
_cell_measurement_reflns_used 6650
_cell_measurement_temperature 293
_cell_measurement_theta_max 29.4562
_cell_measurement_theta_min 3.1252
_cell_volume 2152.14(17)
_computing_cell_refinement
;
CrysAlisPro, Agilent Technologies,
Version 1.171.35.19 (release 27-10-2011 CrysAlis171 .NET)
(compiled Oct 27 2011,15:02:11)
;
_computing_data_collection
;
CrysAlisPro, Agilent Technologies,
Version 1.171.35.19 (release 27-10-2011 CrysAlis171 .NET)
(compiled Oct 27 2011,15:02:11)
;
_computing_data_reduction
;
CrysAlisPro, Agilent Technologies,
Version 1.171.35.19 (release 27-10-2011 CrysAlis171 .NET)
(compiled Oct 27 2011,15:02:11)
;
_computing_molecular_graphics 'DIAMOND. Version 3.0. Crystal Impact'
_computing_publication_material 'Windows Word 2010'
_computing_structure_refinement 'SHELXL-2016/6 (Sheldrick, 2016)'
_computing_structure_solution 'SHELXS-2016/6 (Sheldrick, 2016)'
_diffrn_ambient_temperature 293
_diffrn_detector_area_resol_mean 10.4170
_diffrn_measured_fraction_theta_full 0.998
_diffrn_measured_fraction_theta_max 0.849
_diffrn_measurement_device_type 'Xcalibur, Atlas, Gemini ultra'
_diffrn_measurement_method '\w scans'
_diffrn_radiation_type MoK\a
_diffrn_radiation_wavelength 0.71073
_diffrn_reflns_av_R_equivalents 0.0316
_diffrn_reflns_av_unetI/netI 0.0526
_diffrn_reflns_Laue_measured_fraction_full 0.998
_diffrn_reflns_Laue_measured_fraction_max 0.849
_diffrn_reflns_limit_h_max 12
_diffrn_reflns_limit_h_min -12
_diffrn_reflns_limit_k_max 16
_diffrn_reflns_limit_k_min -15
_diffrn_reflns_limit_l_max 25
_diffrn_reflns_limit_l_min -25
_diffrn_reflns_number 20984
_diffrn_reflns_point_group_measured_fraction_full 0.998
_diffrn_reflns_point_group_measured_fraction_max 0.849
_diffrn_reflns_theta_full 25.242
_diffrn_reflns_theta_max 29.522
_diffrn_reflns_theta_min 3.131
_exptl_absorpt_coefficient_mu 2.471
_exptl_absorpt_correction_T_max 1.00000
_exptl_absorpt_correction_T_min 0.87206
_exptl_absorpt_correction_type multi-scan
_exptl_absorpt_process_details
;
CrysAlisPro, Agilent Technologies,
Version 1.171.35.19 (release 27-10-2011 CrysAlis171 .NET)
(compiled Oct 27 2011,15:02:11)
Empirical absorption correction using spherical harmonics,
 implemented in SCALE3 ABSPACK scaling algorithm.
;
_exptl_crystal_colour colourless
_exptl_crystal_density_diffrn 1.638
_exptl_crystal_density_method 'not measured'
_exptl_crystal_description block
_exptl_crystal_F_000 1072
_exptl_crystal_size_max 0.3
_exptl_crystal_size_mid 0.2
_exptl_crystal_size_min 0.1
_refine_diff_density_max 3.994
_refine_diff_density_min -2.886
_refine_diff_density_rms 0.145
_refine_ls_extinction_method none
_refine_ls_goodness_of_fit_ref 1.036
_refine_ls_hydrogen_treatment constr
_refine_ls_matrix_type full
_refine_ls_number_parameters 391
_refine_ls_number_reflns 10196
_refine_ls_number_restraints 0
_refine_ls_restrained_S_all 1.036
_refine_ls_R_factor_all 0.0688
_refine_ls_R_factor_gt 0.0564
_refine_ls_shift/su_max 0.038
_refine_ls_shift/su_mean 0.000
_refine_ls_structure_factor_coef Fsqd
_refine_ls_weighting_details 'w=1/[\s^2^(Fo^2^)+(0.1005P)^2^+4.1709P] where P=(Fo^2^+2Fc^2^)/3'
_refine_ls_weighting_scheme calc
_refine_ls_wR_factor_gt 0.1566
_refine_ls_wR_factor_ref 0.1673
_reflns_Friedel_coverage 0.000
_reflns_number_gt 8409
_reflns_number_total 10196
_reflns_threshold_expression 'I > 2\s(I)'
_cod_data_source_file c9cc06416h2.cif
_cod_data_source_block Eu-TPC
_cod_database_code 7124256
_shelx_shelxl_version_number 2016/6
_shelx_space_group_comment
;
The symmetry employed for this shelxl refinement is uniquely defined
by the following loop, which should always be used as a source of
symmetry information in preference to the above space-group names.
They are only intended as comments.
;

loop_
_space_group_symop_operation_xyz
'x, y, z'
'-x, -y, -z'

loop_
_atom_site_label
_atom_site_type_symbol
_atom_site_fract_x
_atom_site_fract_y
_atom_site_fract_z
_atom_site_U_iso_or_equiv
_atom_site_adp_type
_atom_site_occupancy
_atom_site_site_symmetry_order
_atom_site_calc_flag
_atom_site_refinement_flags_posn
_atom_site_refinement_flags_adp
Eu1 Eu 0.23418(2) 0.01062(2) -0.49746(2) 0.03010(10) Uani 1 1 d . .
Br1 Br 1.4856(3) 0.1365(4) 0.1800(2) 0.297(2) Uani 1 1 d . .
O1 O 0.4493(4) 0.0391(4) -0.4117(2) 0.0459(10) Uani 1 1 d . .
O1W O 0.2970(6) -0.1732(5) -0.5117(4) 0.0730(16) Uani 1 1 d . .
O2 O 0.6830(4) 0.0414(4) -0.3851(2) 0.0485(11) Uani 1 1 d . .
O2W O 0.3921(5) 0.1801(4) -0.5004(3) 0.0605(13) Uani 1 1 d . .
O3 O 0.8548(4) 0.0561(4) 0.4024(2) 0.0475(10) Uani 1 1 d . .
O4 O 1.0946(4) 0.0983(4) 0.4324(2) 0.0488(11) Uani 1 1 d . .
O5 O 0.7952(4) 0.8299(4) 0.3980(2) 0.0467(10) Uani 1 1 d . .
O6 O 1.0301(5) 0.8804(4) 0.4286(2) 0.0511(11) Uani 1 1 d . .
N1 N 0.5643(5) 0.1731(4) -0.1309(2) 0.0360(10) Uani 1 1 d . .
N2 N 0.9907(5) 0.1354(4) 0.1779(3) 0.0406(11) Uani 1 1 d . .
N3 N 0.9561(6) 0.5922(4) 0.1788(3) 0.0422(12) Uani 1 1 d . .
C1 C 0.5643(5) 0.0552(5) -0.3675(3) 0.0307(10) Uani 1 1 d . .
C2 C 0.5625(5) 0.0951(4) -0.2834(3) 0.0293(10) Uani 1 1 d . .
C3 C 0.4384(6) 0.1146(5) -0.2578(3) 0.0404(13) Uani 1 1 d . .
H3 H 0.350871 0.101918 -0.293105 0.048 Uiso 1 1 calc R U
C4 C 0.6887(6) 0.1152(5) -0.2301(3) 0.0362(12) Uani 1 1 d . .
H4 H 0.775675 0.100998 -0.246358 0.043 Uiso 1 1 calc R U
C5 C 0.4405(6) 0.1526(6) -0.1811(3) 0.0432(14) Uani 1 1 d . .
H5 H 0.354010 0.164423 -0.163553 0.052 Uiso 1 1 calc R U
C6 C 0.6879(5) 0.1555(5) -0.1540(3) 0.0370(12) Uani 1 1 d . .
H6 H 0.774616 0.171060 -0.117638 0.044 Uiso 1 1 calc R U
C7 C 0.5588(7) 0.2130(7) -0.0477(3) 0.0517(17) Uani 1 1 d . .
H7A H 0.507513 0.151521 -0.034590 0.062 Uiso 1 1 calc R U
H7B H 0.502602 0.273423 -0.038474 0.062 Uiso 1 1 calc R U
C8 C 0.7045(6) 0.2543(5) 0.0041(3) 0.0401(13) Uani 1 1 d . .
C9 C 0.7767(6) 0.1807(5) 0.0286(3) 0.0364(12) Uani 1 1 d . .
C10 C 0.7124(9) 0.0593(6) 0.0026(5) 0.068(2) Uani 1 1 d . .
H10A H 0.609380 0.050240 0.003002 0.102 Uiso 1 1 calc R U
H10B H 0.759622 0.024274 0.036878 0.102 Uiso 1 1 calc R U
H10C H 0.726492 0.024277 -0.049042 0.102 Uiso 1 1 calc R U
C11 C 0.9093(6) 0.2202(4) 0.0785(3) 0.0328(11) Uani 1 1 d . .
C12 C 0.9956(7) 0.1397(5) 0.1005(4) 0.0429(13) Uani 1 1 d . .
H12A H 0.958399 0.064724 0.063524 0.051 Uiso 1 1 calc R U
H12B H 1.096932 0.161059 0.097309 0.051 Uiso 1 1 calc R U
C13 C 0.9687(6) 0.3329(5) 0.1039(3) 0.0366(12) Uani 1 1 d . .
C14 C 1.1112(8) 0.3746(7) 0.1598(5) 0.066(2) Uani 1 1 d . .
H14A H 1.148634 0.311777 0.169765 0.099 Uiso 1 1 calc R U
H14B H 1.097229 0.425502 0.207443 0.099 Uiso 1 1 calc R U
H14C H 1.179953 0.413437 0.138413 0.099 Uiso 1 1 calc R U
C15 C 0.8979(7) 0.4062(5) 0.0776(3) 0.0379(12) Uani 1 1 d . .
C16 C 0.9693(8) 0.5256(5) 0.1008(4) 0.0518(17) Uani 1 1 d . .
H16A H 1.072441 0.529207 0.098687 0.062 Uiso 1 1 calc R U
H16B H 0.926019 0.559152 0.063807 0.062 Uiso 1 1 calc R U
C17 C 0.7654(7) 0.3673(5) 0.0267(3) 0.0422(13) Uani 1 1 d . .
C18 C 0.6864(11) 0.4461(7) -0.0035(5) 0.075(2) Uani 1 1 d . .
H18A H 0.753108 0.515243 0.005613 0.112 Uiso 1 1 calc R U
H18B H 0.606696 0.461847 0.022722 0.112 Uiso 1 1 calc R U
H18C H 0.648769 0.411642 -0.058097 0.112 Uiso 1 1 calc R U
C19 C 1.1090(7) 0.1205(6) 0.2184(4) 0.0509(16) Uani 1 1 d . .
H19 H 1.194512 0.117784 0.198553 0.061 Uiso 1 1 calc R U
C20 C 0.8689(6) 0.1360(6) 0.2033(3) 0.0454(14) Uani 1 1 d . .
H20 H 0.786823 0.148559 0.173992 0.055 Uiso 1 1 calc R U
C21 C 1.1074(6) 0.1090(6) 0.2888(4) 0.0496(16) Uani 1 1 d . .
H21 H 1.193121 0.103211 0.318966 0.060 Uiso 1 1 calc R U
C22 C 0.8591(6) 0.1188(6) 0.2710(3) 0.0442(14) Uani 1 1 d . .
H22 H 0.769655 0.115632 0.287055 0.053 Uiso 1 1 calc R U
C23 C 0.9794(6) 0.1060(5) 0.3155(3) 0.0360(11) Uani 1 1 d . .
C24 C 0.9750(6) 0.0857(5) 0.3901(3) 0.0360(11) Uani 1 1 d . .
C25 C 1.0740(8) 0.6550(6) 0.2277(4) 0.0577(19) Uani 1 1 d . .
H25 H 1.165674 0.650353 0.214836 0.069 Uiso 1 1 calc R U
C26 C 0.8274(7) 0.5972(6) 0.1966(4) 0.0505(16) Uani 1 1 d . .
H26 H 0.745028 0.550740 0.161617 0.061 Uiso 1 1 calc R U
C27 C 1.0635(7) 0.7262(6) 0.2964(4) 0.0542(17) Uani 1 1 d . .
H27 H 1.148050 0.769380 0.331317 0.065 Uiso 1 1 calc R U
C28 C 0.8101(7) 0.6676(5) 0.2641(4) 0.0480(15) Uani 1 1 d . .
H28 H 0.717412 0.670172 0.275941 0.058 Uiso 1 1 calc R U
C29 C 0.9323(6) 0.7353(5) 0.3149(3) 0.0366(12) Uani 1 1 d . .
C30 C 0.9175(6) 0.8204(4) 0.3870(3) 0.0356(11) Uani 1 1 d . .

loop_
_atom_site_aniso_label
_atom_site_aniso_U_11
_atom_site_aniso_U_22
_atom_site_aniso_U_33
_atom_site_aniso_U_23
_atom_site_aniso_U_13
_atom_site_aniso_U_12
Eu1 0.02449(14) 0.04808(18) 0.01360(13) 0.00408(11) 0.00104(9) 0.00933(10)
Br1 0.179(3) 0.292(4) 0.320(5) -0.002(3) 0.002(3) -0.014(3)
O1 0.034(2) 0.079(3) 0.0181(18) 0.0055(19) -0.0004(14) 0.017(2)
O1W 0.060(3) 0.069(3) 0.085(4) 0.013(3) 0.011(3) 0.029(3)
O2 0.033(2) 0.086(3) 0.0214(19) 0.006(2) 0.0091(15) 0.016(2)
O2W 0.047(3) 0.068(3) 0.067(3) 0.024(3) 0.012(2) 0.007(2)
O3 0.042(2) 0.076(3) 0.035(2) 0.032(2) 0.0078(17) 0.014(2)
O4 0.041(2) 0.080(3) 0.031(2) 0.027(2) 0.0026(17) 0.019(2)
O5 0.041(2) 0.054(3) 0.036(2) -0.0032(19) 0.0096(17) 0.0145(19)
O6 0.044(2) 0.060(3) 0.032(2) -0.003(2) 0.0002(18) -0.003(2)
N1 0.033(2) 0.056(3) 0.0158(19) 0.0073(19) 0.0028(16) 0.009(2)
N2 0.039(3) 0.051(3) 0.042(3) 0.022(2) 0.014(2) 0.021(2)
N3 0.057(3) 0.028(2) 0.035(3) -0.0016(19) 0.018(2) 0.002(2)
C1 0.024(2) 0.046(3) 0.021(2) 0.009(2) 0.0021(18) 0.009(2)
C2 0.025(2) 0.041(3) 0.017(2) 0.004(2) 0.0011(17) 0.0087(19)
C3 0.025(2) 0.071(4) 0.018(2) 0.006(2) -0.0002(18) 0.009(2)
C4 0.029(3) 0.059(3) 0.019(2) 0.006(2) 0.0055(19) 0.014(2)
C5 0.029(3) 0.075(4) 0.021(3) 0.007(3) 0.004(2) 0.015(3)
C6 0.026(2) 0.062(4) 0.021(2) 0.010(2) 0.0005(18) 0.014(2)
C7 0.042(3) 0.087(5) 0.016(2) 0.000(3) 0.007(2) 0.015(3)
C8 0.043(3) 0.057(4) 0.016(2) 0.005(2) 0.005(2) 0.012(3)
C9 0.046(3) 0.042(3) 0.019(2) 0.008(2) 0.008(2) 0.003(2)
C10 0.076(5) 0.048(4) 0.057(5) 0.004(3) -0.008(4) -0.013(4)
C11 0.046(3) 0.037(3) 0.019(2) 0.011(2) 0.008(2) 0.013(2)
C12 0.051(3) 0.046(3) 0.039(3) 0.018(3) 0.015(3) 0.018(3)
C13 0.042(3) 0.041(3) 0.021(2) 0.004(2) 0.005(2) 0.005(2)
C14 0.049(4) 0.068(5) 0.062(5) 0.006(4) -0.011(3) 0.005(3)
C15 0.058(3) 0.035(3) 0.018(2) 0.001(2) 0.011(2) 0.012(2)
C16 0.081(5) 0.037(3) 0.035(3) 0.002(3) 0.026(3) 0.004(3)
C17 0.064(4) 0.047(3) 0.019(2) 0.008(2) 0.011(2) 0.024(3)
C18 0.106(7) 0.071(5) 0.051(5) 0.020(4) 0.001(4) 0.045(5)
C19 0.038(3) 0.082(5) 0.050(4) 0.036(4) 0.018(3) 0.028(3)
C20 0.039(3) 0.076(4) 0.033(3) 0.029(3) 0.009(2) 0.020(3)
C21 0.031(3) 0.086(5) 0.046(4) 0.037(4) 0.009(2) 0.021(3)
C22 0.030(3) 0.073(4) 0.042(3) 0.032(3) 0.009(2) 0.014(3)
C23 0.037(3) 0.047(3) 0.030(3) 0.020(2) 0.006(2) 0.012(2)
C24 0.037(3) 0.047(3) 0.027(3) 0.016(2) 0.003(2) 0.012(2)
C25 0.048(4) 0.049(4) 0.061(4) -0.007(3) 0.023(3) 0.001(3)
C26 0.047(3) 0.050(4) 0.036(3) -0.007(3) 0.003(3) 0.001(3)
C27 0.041(3) 0.050(4) 0.052(4) -0.009(3) 0.012(3) -0.001(3)
C28 0.042(3) 0.050(3) 0.040(3) -0.005(3) 0.011(3) 0.008(3)
C29 0.036(3) 0.037(3) 0.033(3) 0.005(2) 0.008(2) 0.007(2)
C30 0.040(3) 0.033(3) 0.028(3) 0.003(2) 0.002(2) 0.004(2)

loop_
_atom_type_symbol
_atom_type_description
_atom_type_scat_dispersion_real
_atom_type_scat_dispersion_imag
_atom_type_scat_source
Eu Eu -0.1578 3.6682 'International Tables Vol C Tables 4.2.6.8 and 6.1.1.4'
Br Br -0.2901 2.4595 'International Tables Vol C Tables 4.2.6.8 and 6.1.1.4'
O O 0.0106 0.0060 'International Tables Vol C Tables 4.2.6.8 and 6.1.1.4'
N N 0.0061 0.0033 'International Tables Vol C Tables 4.2.6.8 and 6.1.1.4'
C C 0.0033 0.0016 'International Tables Vol C Tables 4.2.6.8 and 6.1.1.4'
H H 0.0000 0.0000 'International Tables Vol C Tables 4.2.6.8 and 6.1.1.4'

loop_
_geom_angle_atom_site_label_1
_geom_angle_atom_site_label_2
_geom_angle_atom_site_label_3
_geom_angle
_geom_angle_site_symmetry_1
_geom_angle_site_symmetry_3
O1 Eu1 O6 145.03(19) . 1_444
O1 Eu1 O4 142.73(17) . 1_454
O6 Eu1 O4 72.18(17) 1_444 1_454
O1 Eu1 O2 100.15(13) . 2_654
O6 Eu1 O2 81.93(15) 1_444 2_654
O4 Eu1 O2 79.14(15) 1_454 2_654
O1 Eu1 O5 80.14(15) . 2_665
O6 Eu1 O5 119.24(15) 1_444 2_665
O4 Eu1 O5 78.69(16) 1_454 2_665
O2 Eu1 O5 142.12(17) 2_654 2_665
O1 Eu1 O3 80.25(15) . 2_655
O6 Eu1 O3 78.85(16) 1_444 2_655
O4 Eu1 O3 121.35(14) 1_454 2_655
O2 Eu1 O3 144.95(18) 2_654 2_655
O5 Eu1 O3 72.83(16) 2_665 2_655
O1 Eu1 O1W 73.42(18) . .
O6 Eu1 O1W 73.60(18) 1_444 .
O4 Eu1 O1W 139.15(18) 1_454 .
O2 Eu1 O1W 74.6(2) 2_654 .
O5 Eu1 O1W 138.81(19) 2_665 .
O3 Eu1 O1W 72.00(19) 2_655 .
O1 Eu1 O2W 72.23(17) . .
O6 Eu1 O2W 139.54(17) 1_444 .
O4 Eu1 O2W 71.92(16) 1_454 .
O2 Eu1 O2W 73.57(17) 2_654 .
O5 Eu1 O2W 70.53(17) 2_665 .
O3 Eu1 O2W 137.08(17) 2_655 .
O1W Eu1 O2W 127.27(18) . .
O1 Eu1 C30 96.99(14) . 2_665
O6 Eu1 C30 99.42(15) 1_444 2_665
O4 Eu1 C30 70.42(15) 1_454 2_665
O2 Eu1 C30 147.28(16) 2_654 2_665
O5 Eu1 C30 19.83(14) 2_665 2_665
O3 Eu1 C30 65.51(15) 2_655 2_665
O1W Eu1 C30 137.47(18) . 2_665
O2W Eu1 C30 85.58(16) . 2_665
O1 Eu1 Eu1 140.11(10) . 2_554
O6 Eu1 Eu1 46.45(11) 1_444 2_554
O4 Eu1 Eu1 58.74(11) 1_454 2_554
O2 Eu1 Eu1 119.22(9) 2_654 2_554
O5 Eu1 Eu1 72.82(10) 2_665 2_554
O3 Eu1 Eu1 64.20(10) 2_655 2_554
O1W Eu1 Eu1 109.36(13) . 2_554
O2W Eu1 Eu1 122.70(12) . 2_554
C30 Eu1 Eu1 53.02(10) 2_665 2_554
C1 O1 Eu1 178.5(4) . .
C1 O2 Eu1 134.6(3) . 2_654
C24 O3 Eu1 135.8(4) . 2_655
C24 O4 Eu1 142.8(4) . 1_656
C30 O5 Eu1 118.7(4) . 2_665
C30 O6 Eu1 173.3(5) . 1_666
C6 N1 C5 121.2(4) . .
C6 N1 C7 121.2(4) . .
C5 N1 C7 117.5(4) . .
C20 N2 C19 121.0(5) . .
C20 N2 C12 120.8(5) . .
C19 N2 C12 117.9(5) . .
C26 N3 C25 120.2(5) . .
C26 N3 C16 120.3(5) . .
C25 N3 C16 119.1(5) . .
O1 C1 O2 126.3(5) . .
O1 C1 C2 117.1(4) . .
O2 C1 C2 116.6(4) . .
C3 C2 C4 118.4(4) . .
C3 C2 C1 121.4(4) . .
C4 C2 C1 120.2(4) . .
C2 C3 C5 120.1(5) . .
C2 C3 H3 119.9 . .
C5 C3 H3 119.9 . .
C6 C4 C2 120.1(5) . .
C6 C4 H4 120.0 . .
C2 C4 H4 120.0 . .
N1 C5 C3 120.3(5) . .
N1 C5 H5 119.9 . .
C3 C5 H5 119.9 . .
N1 C6 C4 120.0(5) . .
N1 C6 H6 120.0 . .
C4 C6 H6 120.0 . .
N1 C7 C8 113.9(5) . .
N1 C7 H7A 108.8 . .
C8 C7 H7A 108.8 . .
N1 C7 H7B 108.8 . .
C8 C7 H7B 108.8 . .
H7A C7 H7B 107.7 . .
C9 C8 C17 120.9(5) . .
C9 C8 C7 119.7(6) . .
C17 C8 C7 119.4(6) . .
C8 C9 C11 119.3(5) . .
C8 C9 C10 120.6(6) . .
C11 C9 C10 120.0(6) . .
C9 C10 H10A 109.5 . .
C9 C10 H10B 109.5 . .
H10A C10 H10B 109.5 . .
C9 C10 H10C 109.5 . .
H10A C10 H10C 109.5 . .
H10B C10 H10C 109.5 . .
C9 C11 C13 120.5(5) . .
C9 C11 C12 119.9(5) . .
C13 C11 C12 119.4(5) . .
N2 C12 C11 113.6(5) . .
N2 C12 H12A 108.8 . .
C11 C12 H12A 108.8 . .
N2 C12 H12B 108.8 . .
C11 C12 H12B 108.8 . .
H12A C12 H12B 107.7 . .
C15 C13 C11 120.0(5) . .
C15 C13 C14 120.3(6) . .
C11 C13 C14 119.7(6) . .
C13 C14 H14A 109.5 . .
C13 C14 H14B 109.5 . .
H14A C14 H14B 109.5 . .
C13 C14 H14C 109.5 . .
H14A C14 H14C 109.5 . .
H14B C14 H14C 109.5 . .
C13 C15 C17 120.0(5) . .
C13 C15 C16 119.2(6) . .
C17 C15 C16 120.7(6) . .
N3 C16 C15 113.5(5) . .
N3 C16 H16A 108.9 . .
C15 C16 H16A 108.9 . .
N3 C16 H16B 108.9 . .
C15 C16 H16B 108.9 . .
H16A C16 H16B 107.7 . .
C15 C17 C8 119.1(5) . .
C15 C17 C18 120.9(6) . .
C8 C17 C18 119.9(6) . .
C17 C18 H18A 109.5 . .
C17 C18 H18B 109.5 . .
H18A C18 H18B 109.5 . .
C17 C18 H18C 109.5 . .
H18A C18 H18C 109.5 . .
H18B C18 H18C 109.5 . .
N2 C19 C21 120.2(6) . .
N2 C19 H19 119.9 . .
C21 C19 H19 119.9 . .
N2 C20 C22 121.2(5) . .
N2 C20 H20 119.4 . .
C22 C20 H20 119.4 . .
C19 C21 C23 119.7(5) . .
C19 C21 H21 120.2 . .
C23 C21 H21 120.2 . .
C20 C22 C23 119.7(5) . .
C20 C22 H22 120.2 . .
C23 C22 H22 120.2 . .
C22 C23 C21 118.1(5) . .
C22 C23 C24 122.1(5) . .
C21 C23 C24 119.8(5) . .
O3 C24 O4 127.0(5) . .
O3 C24 C23 117.1(5) . .
O4 C24 C23 115.8(5) . .
N3 C25 C27 120.5(6) . .
N3 C25 H25 119.8 . .
C27 C25 H25 119.8 . .
N3 C26 C28 121.9(6) . .
N3 C26 H26 119.1 . .
C28 C26 H26 119.1 . .
C29 C27 C25 120.2(6) . .
C29 C27 H27 119.9 . .
C25 C27 H27 119.9 . .
C26 C28 C29 118.3(6) . .
C26 C28 H28 120.9 . .
C29 C28 H28 120.9 . .
C27 C29 C28 118.8(5) . .
C27 C29 C30 121.0(5) . .
C28 C29 C30 120.1(5) . .
O5 C30 O6 124.9(5) . .
O5 C30 C29 118.1(5) . .
O6 C30 C29 116.9(5) . .
O5 C30 Eu1 41.5(3) . 2_665
O6 C30 Eu1 83.7(3) . 2_665
C29 C30 Eu1 157.2(4) . 2_665

loop_
_geom_bond_atom_site_label_1
_geom_bond_atom_site_label_2
_geom_bond_distance
_geom_bond_site_symmetry_2
Eu1 O1 2.331(4) .
Eu1 O6 2.349(4) 1_444
Eu1 O4 2.354(4) 1_454
Eu1 O2 2.397(4) 2_654
Eu1 O5 2.412(4) 2_665
Eu1 O3 2.418(4) 2_655
Eu1 O1W 2.463(6) .
Eu1 O2W 2.509(5) .
Eu1 C30 3.193(6) 2_665
Eu1 Eu1 4.4421(5) 2_554
O1 C1 1.229(6) .
O2 C1 1.251(6) .
O3 C24 1.243(7) .
O4 C24 1.254(6) .
O5 C30 1.234(7) .
O6 C30 1.243(7) .
N1 C6 1.343(7) .
N1 C5 1.342(7) .
N1 C7 1.508(7) .
N2 C20 1.325(8) .
N2 C19 1.334(8) .
N2 C12 1.482(8) .
N3 C26 1.330(8) .
N3 C25 1.336(8) .
N3 C16 1.498(7) .
C1 C2 1.516(7) .
C2 C3 1.373(7) .
C2 C4 1.391(7) .
C3 C5 1.376(7) .
C3 H3 0.9500 .
C4 C6 1.373(7) .
C4 H4 0.9500 .
C5 H5 0.9500 .
C6 H6 0.9500 .
C7 C8 1.506(8) .
C7 H7A 0.9900 .
C7 H7B 0.9900 .
C8 C9 1.386(9) .
C8 C17 1.406(9) .
C9 C11 1.394(8) .
C9 C10 1.506(9) .
C10 H10A 0.9800 .
C10 H10B 0.9800 .
C10 H10C 0.9800 .
C11 C13 1.396(8) .
C11 C12 1.517(8) .
C12 H12A 0.9900 .
C12 H12B 0.9900 .
C13 C15 1.392(8) .
C13 C14 1.517(8) .
C14 H14A 0.9800 .
C14 H14B 0.9800 .
C14 H14C 0.9800 .
C15 C17 1.401(9) .
C15 C16 1.504(8) .
C16 H16A 0.9900 .
C16 H16B 0.9900 .
C17 C18 1.526(9) .
C18 H18A 0.9800 .
C18 H18B 0.9800 .
C18 H18C 0.9800 .
C19 C21 1.379(9) .
C19 H19 0.9500 .
C20 C22 1.371(8) .
C20 H20 0.9500 .
C21 C23 1.393(8) .
C21 H21 0.9500 .
C22 C23 1.377(8) .
C22 H22 0.9500 .
C23 C24 1.508(7) .
C25 C27 1.371(9) .
C25 H25 0.9500 .
C26 C28 1.369(8) .
C26 H26 0.9500 .
C27 C29 1.362(8) .
C27 H27 0.9500 .
C28 C29 1.396(8) .
C28 H28 0.9500 .
C29 C30 1.509(7) .

loop_
_geom_torsion_atom_site_label_1
_geom_torsion_atom_site_label_2
_geom_torsion_atom_site_label_3
_geom_torsion_atom_site_label_4
_geom_torsion
_geom_torsion_site_symmetry_1
_geom_torsion_site_symmetry_4
Eu1 O2 C1 O1 3.5(10) 2_654 .
Eu1 O2 C1 C2 -176.9(4) 2_654 .
O1 C1 C2 C3 -1.4(9) . .
O2 C1 C2 C3 178.9(6) . .
O1 C1 C2 C4 -179.9(6) . .
O2 C1 C2 C4 0.4(8) . .
C4 C2 C3 C5 -0.3(9) . .
C1 C2 C3 C5 -178.9(6) . .
C3 C2 C4 C6 -1.2(9) . .
C1 C2 C4 C6 177.4(5) . .
C6 N1 C5 C3 -1.0(10) . .
C7 N1 C5 C3 -179.2(6) . .
C2 C3 C5 N1 1.5(10) . .
C5 N1 C6 C4 -0.5(10) . .
C7 N1 C6 C4 177.5(6) . .
C2 C4 C6 N1 1.6(9) . .
C6 N1 C7 C8 12.9(9) . .
C5 N1 C7 C8 -169.0(6) . .
N1 C7 C8 C9 -87.9(7) . .
N1 C7 C8 C17 92.0(7) . .
C17 C8 C9 C11 2.2(8) . .
C7 C8 C9 C11 -177.9(5) . .
C17 C8 C9 C10 -178.5(6) . .
C7 C8 C9 C10 1.4(8) . .
C8 C9 C11 C13 0.4(8) . .
C10 C9 C11 C13 -179.0(6) . .
C8 C9 C11 C12 -174.7(5) . .
C10 C9 C11 C12 5.9(8) . .
C20 N2 C12 C11 41.7(8) . .
C19 N2 C12 C11 -144.4(6) . .
C9 C11 C12 N2 -104.2(6) . .
C13 C11 C12 N2 80.6(7) . .
C9 C11 C13 C15 -2.2(8) . .
C12 C11 C13 C15 173.0(5) . .
C9 C11 C13 C14 178.3(6) . .
C12 C11 C13 C14 -6.5(8) . .
C11 C13 C15 C17 1.4(8) . .
C14 C13 C15 C17 -179.1(6) . .
C11 C13 C15 C16 -175.2(5) . .
C14 C13 C15 C16 4.3(8) . .
C26 N3 C16 C15 -56.4(9) . .
C25 N3 C16 C15 130.2(7) . .
C13 C15 C16 N3 -79.8(7) . .
C17 C15 C16 N3 103.7(7) . .
C13 C15 C17 C8 1.1(8) . .
C16 C15 C17 C8 177.6(5) . .
C13 C15 C17 C18 -179.5(6) . .
C16 C15 C17 C18 -3.0(9) . .
C9 C8 C17 C15 -2.9(8) . .
C7 C8 C17 C15 177.2(5) . .
C9 C8 C17 C18 177.7(6) . .
C7 C8 C17 C18 -2.3(8) . .
C20 N2 C19 C21 -2.1(11) . .
C12 N2 C19 C21 -176.0(6) . .
C19 N2 C20 C22 -1.6(11) . .
C12 N2 C20 C22 172.1(6) . .
N2 C19 C21 C23 4.1(11) . .
N2 C20 C22 C23 3.3(11) . .
C20 C22 C23 C21 -1.3(10) . .
C20 C22 C23 C24 -179.3(6) . .
C19 C21 C23 C22 -2.3(10) . .
C19 C21 C23 C24 175.8(6) . .
Eu1 O3 C24 O4 -7.1(10) 2_655 .
Eu1 O3 C24 C23 171.2(4) 2_655 .
Eu1 O4 C24 O3 50.0(10) 1_656 .
Eu1 O4 C24 C23 -128.3(5) 1_656 .
C22 C23 C24 O3 15.8(9) . .
C21 C23 C24 O3 -162.3(6) . .
C22 C23 C24 O4 -165.7(6) . .
C21 C23 C24 O4 16.2(9) . .
C26 N3 C25 C27 -0.7(11) . .
C16 N3 C25 C27 172.7(7) . .
C25 N3 C26 C28 1.4(11) . .
C16 N3 C26 C28 -172.0(6) . .
N3 C25 C27 C29 -1.4(12) . .
N3 C26 C28 C29 0.0(11) . .
C25 C27 C29 C28 2.7(11) . .
C25 C27 C29 C30 -174.4(7) . .
C26 C28 C29 C27 -2.0(10) . .
C26 C28 C29 C30 175.1(6) . .
Eu1 O5 C30 O6 8.5(8) 2_665 .
Eu1 O5 C30 C29 -166.9(4) 2_665 .
C27 C29 C30 O5 175.0(6) . .
C28 C29 C30 O5 -2.1(9) . .
C27 C29 C30 O6 -0.7(9) . .
C28 C29 C30 O6 -177.8(6) . .
C27 C29 C30 Eu1 152.2(8) . 2_665
C28 C29 C30 Eu1 -24.9(13) . 2_665
